data_4101450
loop_
_publ_author_name
'Thomas, Christine M'
'Mankad, Neal P'
'Peters, Jonas C'

_publ_section_title
;
 Characterization of the terminal iron(IV) imides
 [[PhBP(t)(Bu)2(pz')]Fe(IV)NAd]+.
;
_journal_issue 15
_journal_name_full 'Journal of the American Chemical Society'
_journal_page_first 4956
_journal_page_last 4957
_journal_paper_doi 10.1021/ja0604358
_journal_volume 128
_journal_year 2006
_chemical_formula_sum 'C79 H93 B2 F24 Fe N3 O2 P2'
_chemical_formula_weight 1711.97
_chemical_name_systematic
; 
 ? 
;
_space_group_IT_number 14
_symmetry_cell_setting monoclinic
_symmetry_space_group_name_Hall '-P 2ybc'
_symmetry_space_group_name_H-M 'P 1 21/c 1'
_atom_sites_solution_hydrogens geom
_atom_sites_solution_primary direct
_atom_sites_solution_secondary difmap
_audit_creation_method SHELXL-97
_cell_angle_alpha 90.00
_cell_angle_beta 99.66(5)
_cell_angle_gamma 90.00
_cell_formula_units_Z 6
_cell_length_a 19.438(17)
_cell_length_b 18.86(2)
_cell_length_c 22.418(17)
_cell_measurement_reflns_used 5317
_cell_measurement_temperature 100(2)
_cell_measurement_theta_max 21.01
_cell_measurement_theta_min 2.13
_cell_volume 8104(14)
_computing_cell_refinement 'Bruker SMART'
_computing_data_collection 'Bruker SMART'
_computing_data_reduction 'Bruker SAINT'
_computing_molecular_graphics 'Bruker SHELXTL'
_computing_publication_material 'Bruker SHELXTL'
_computing_structure_refinement 'SHELXL-97 (Sheldrick, 1997)'
_computing_structure_solution 'SHELXS-97 (Sheldrick, 1990)'
_diffrn_ambient_temperature 100(2)
_diffrn_measured_fraction_theta_full 0.886
_diffrn_measured_fraction_theta_max 0.886
_diffrn_measurement_device_type 'CCD area detector'
_diffrn_measurement_method 'phi and omega scans'
_diffrn_radiation_monochromator graphite
_diffrn_radiation_source 'fine-focus sealed tube'
_diffrn_radiation_type MoK\a
_diffrn_radiation_wavelength 0.71073
_diffrn_reflns_av_R_equivalents 0.1154
_diffrn_reflns_av_sigmaI/netI 0.1548
_diffrn_reflns_limit_h_max 23
_diffrn_reflns_limit_h_min -22
_diffrn_reflns_limit_k_max 22
_diffrn_reflns_limit_k_min -21
_diffrn_reflns_limit_l_max 25
_diffrn_reflns_limit_l_min -25
_diffrn_reflns_number 50257
_diffrn_reflns_theta_full 25.74
_diffrn_reflns_theta_max 25.74
_diffrn_reflns_theta_min 1.42
_exptl_absorpt_coefficient_mu 0.492
_exptl_absorpt_correction_type none
_exptl_crystal_colour dark
_exptl_crystal_density_diffrn 2.105
_exptl_crystal_density_meas 0
_exptl_crystal_density_method 'not measured'
_exptl_crystal_description blades
_exptl_crystal_F_000 5316
_exptl_crystal_size_max 0.35
_exptl_crystal_size_mid 0.13
_exptl_crystal_size_min 0.074
_refine_diff_density_max 0.710
_refine_diff_density_min -0.610
_refine_diff_density_rms 0.082
_refine_ls_extinction_method none
_refine_ls_goodness_of_fit_ref 1.216
_refine_ls_hydrogen_treatment mixed
_refine_ls_matrix_type full
_refine_ls_number_parameters 1051
_refine_ls_number_reflns 13730
_refine_ls_number_restraints 13
_refine_ls_restrained_S_all 1.218
_refine_ls_R_factor_all 0.1563
_refine_ls_R_factor_gt 0.0607
_refine_ls_shift/su_max 0.030
_refine_ls_shift/su_mean 0.001
_refine_ls_structure_factor_coef Fsqd
_refine_ls_weighting_details 'calc w=1/[\s^2^(Fo^2^)+(0.0000P)^2^+0.0000P] where P=(Fo^2^+2Fc^2^)/3'
_refine_ls_weighting_scheme calc
_refine_ls_wR_factor_gt 0.0871
_refine_ls_wR_factor_ref 0.0996
_reflns_number_gt 6519
_reflns_number_total 13730
_reflns_threshold_expression >2sigma(I)
_cod_data_source_file ja0604358si20060313_052840.cif
_cod_data_source_block cmt63
_cod_depositor_comments
;
The following automatic conversions were performed:
'_symmetry_cell_setting' value 'Monoclinic' changed to 'monoclinic'
according to '/home/saulius/struct/CIF-dictionaries/cif_core.dic'
dictionary named 'cif_core.dic' version 2.4.1 from 2010-06-29.

Automatic conversion script
Id: cif_fix_enum 1527 2010-12-29 10:47:43Z saulius 
;
_cod_original_sg_symbol_H-M P2(1)/c
_cod_database_code 4101450

loop_
_symmetry_equiv_pos_as_xyz
'x, y, z'
'-x, y+1/2, -z+1/2'
'-x, -y, -z'
'x, -y-1/2, z-1/2'

loop_
_atom_site_label
_atom_site_type_symbol
_atom_site_fract_x
_atom_site_fract_y
_atom_site_fract_z
_atom_site_U_iso_or_equiv
_atom_site_adp_type
_atom_site_occupancy
_atom_site_symmetry_multiplicity
_atom_site_calc_flag
_atom_site_refinement_flags
_atom_site_disorder_assembly
_atom_site_disorder_group
B1 B 0.7879(3) 0.2837(3) 0.9082(2) 0.0214(14) Uani 1 1 d . . .
Fe1 Fe 0.74742(3) 0.39246(3) 0.79443(3) 0.02088(18) Uani 1 1 d . . .
N1 N 0.77588(18) 0.24673(19) 0.84316(15) 0.0172(9) Uani 1 1 d . . .
N2 N 0.75930(18) 0.29027(18) 0.79265(17) 0.0203(9) Uani 1 1 d . . .
N3 N 0.73055(18) 0.45832(19) 0.74689(16) 0.0248(10) Uani 1 1 d . . .
P1 P 0.66818(7) 0.38249(7) 0.86464(5) 0.0231(3) Uani 1 1 d . . .
P2 P 0.86031(6) 0.39904(7) 0.84549(5) 0.0213(3) Uani 1 1 d . . .
C1 C 0.7204(2) 0.5176(3) 0.7047(2) 0.0290(13) Uani 1 1 d . . .
C2 C 0.6459(3) 0.5121(3) 0.6710(3) 0.085(3) Uani 1 1 d . . .
H2A H 0.6125 0.5185 0.6995 0.102 Uiso 1 1 calc R . .
H2B H 0.6378 0.4648 0.6519 0.102 Uiso 1 1 calc R . .
C3 C 0.7702(3) 0.5076(2) 0.6591(2) 0.0395(15) Uani 1 1 d . . .
H3A H 0.7626 0.4605 0.6396 0.047 Uiso 1 1 calc R . .
H3B H 0.8192 0.5101 0.6802 0.047 Uiso 1 1 calc R . .
C4 C 0.7327(3) 0.5898(2) 0.7340(2) 0.0526(18) Uani 1 1 d . . .
H4A H 0.7812 0.5929 0.7560 0.063 Uiso 1 1 calc R . .
H4B H 0.7007 0.5967 0.7635 0.063 Uiso 1 1 calc R . .
C5 C 0.7566(3) 0.5665(3) 0.6106(2) 0.0495(17) Uani 1 1 d . . .
H5 H 0.7893 0.5596 0.5810 0.059 Uiso 1 1 calc R . .
C6 C 0.6832(4) 0.5614(4) 0.5774(3) 0.102(3) Uani 1 1 d . . .
H6A H 0.6746 0.5985 0.5459 0.123 Uiso 1 1 calc R . .
H6B H 0.6754 0.5145 0.5576 0.123 Uiso 1 1 calc R . .
C7 C 0.6350(4) 0.5710(5) 0.6218(4) 0.118(4) Uani 1 1 d . . .
H7 H 0.5861 0.5674 0.5995 0.142 Uiso 1 1 calc R . .
C8 C 0.6439(4) 0.6422(4) 0.6515(4) 0.111(4) Uani 1 1 d U . .
H8A H 0.6112 0.6474 0.6806 0.134 Uiso 1 1 calc R . .
H8B H 0.6340 0.6801 0.6207 0.134 Uiso 1 1 calc R . .
C9 C 0.7200(4) 0.6483(3) 0.6849(2) 0.063(2) Uani 1 1 d . . .
H9 H 0.7275 0.6960 0.7044 0.076 Uiso 1 1 calc R . .
C10 C 0.7708(3) 0.6381(3) 0.6407(2) 0.0452(16) Uani 1 1 d . . .
H10A H 0.7644 0.6761 0.6098 0.054 Uiso 1 1 calc R . .
H10B H 0.8195 0.6401 0.6625 0.054 Uiso 1 1 calc R . .
C11 C 0.7313(2) 0.2768(2) 0.68008(19) 0.0292(13) Uani 1 1 d . . .
H11A H 0.7233 0.3280 0.6820 0.044 Uiso 1 1 calc R . .
H11B H 0.6891 0.2538 0.6586 0.044 Uiso 1 1 calc R . .
H11C H 0.7703 0.2678 0.6585 0.044 Uiso 1 1 calc R . .
C12 C 0.7482(2) 0.2478(3) 0.7423(2) 0.0199(12) Uani 1 1 d . . .
C13 C 0.7560(2) 0.1782(2) 0.7608(2) 0.0228(12) Uani 1 1 d . . .
H13 H 0.7509 0.1376 0.7353 0.027 Uiso 1 1 calc R . .
C14 C 0.7728(2) 0.1779(2) 0.8238(2) 0.0217(12) Uani 1 1 d . . .
C15 C 0.7863(2) 0.1146(2) 0.86426(19) 0.0289(13) Uani 1 1 d . . .
H15A H 0.8336 0.1173 0.8875 0.043 Uiso 1 1 calc R . .
H15B H 0.7816 0.0714 0.8397 0.043 Uiso 1 1 calc R . .
H15C H 0.7524 0.1136 0.8921 0.043 Uiso 1 1 calc R . .
C16 C 0.7080(2) 0.3123(2) 0.91421(19) 0.0226(12) Uani 1 1 d . . .
H16A H 0.7093 0.3286 0.9564 0.027 Uiso 1 1 calc R . .
H16B H 0.6763 0.2709 0.9082 0.027 Uiso 1 1 calc R . .
C17 C 0.6507(3) 0.4587(2) 0.9162(2) 0.0271(13) Uani 1 1 d . . .
C18 C 0.6430(2) 0.5285(2) 0.8801(2) 0.0314(14) Uani 1 1 d . . .
H18A H 0.6029 0.5250 0.8472 0.047 Uiso 1 1 calc R . .
H18B H 0.6854 0.5371 0.8630 0.047 Uiso 1 1 calc R . .
H18C H 0.6357 0.5678 0.9069 0.047 Uiso 1 1 calc R . .
C19 C 0.5846(2) 0.4476(2) 0.9446(2) 0.0332(14) Uani 1 1 d . . .
H19A H 0.5809 0.4856 0.9736 0.050 Uiso 1 1 calc R . .
H19B H 0.5875 0.4017 0.9654 0.050 Uiso 1 1 calc R . .
H19C H 0.5434 0.4482 0.9127 0.050 Uiso 1 1 calc R . .
C20 C 0.7113(2) 0.4637(2) 0.97011(19) 0.0299(13) Uani 1 1 d . . .
H20A H 0.7558 0.4587 0.9555 0.045 Uiso 1 1 calc R . .
H20B H 0.7068 0.4258 0.9991 0.045 Uiso 1 1 calc R . .
H20C H 0.7098 0.5098 0.9900 0.045 Uiso 1 1 calc R . .
C21 C 0.5823(2) 0.3483(3) 0.8215(2) 0.0279(13) Uani 1 1 d . . .
C22 C 0.5975(2) 0.2965(2) 0.7728(2) 0.0342(14) Uani 1 1 d . . .
H22A H 0.6274 0.2581 0.7918 0.051 Uiso 1 1 calc R . .
H22B H 0.6213 0.3216 0.7438 0.051 Uiso 1 1 calc R . .
H22C H 0.5536 0.2766 0.7516 0.051 Uiso 1 1 calc R . .
C23 C 0.5384(2) 0.4100(2) 0.7877(2) 0.0371(14) Uani 1 1 d . . .
H23A H 0.5684 0.4394 0.7668 0.056 Uiso 1 1 calc R . .
H23B H 0.5188 0.4390 0.8170 0.056 Uiso 1 1 calc R . .
H23C H 0.5004 0.3902 0.7581 0.056 Uiso 1 1 calc R . .
C24 C 0.5380(2) 0.3075(2) 0.8606(2) 0.0344(14) Uani 1 1 d . . .
H24A H 0.4965 0.2883 0.8348 0.052 Uiso 1 1 calc R . .
H24B H 0.5236 0.3397 0.8906 0.052 Uiso 1 1 calc R . .
H24C H 0.5655 0.2686 0.8814 0.052 Uiso 1 1 calc R . .
C25 C 0.8484(2) 0.3480(2) 0.91145(18) 0.0234(12) Uani 1 1 d . . .
H25A H 0.8940 0.3259 0.9274 0.028 Uiso 1 1 calc R . .
H25B H 0.8388 0.3824 0.9424 0.028 Uiso 1 1 calc R . .
C26 C 0.8956(2) 0.4894(2) 0.8694(2) 0.0245(12) Uani 1 1 d . . .
C27 C 0.8371(2) 0.5344(2) 0.8878(2) 0.0311(13) Uani 1 1 d . . .
H27A H 0.8239 0.5151 0.9249 0.047 Uiso 1 1 calc R . .
H27B H 0.7966 0.5338 0.8553 0.047 Uiso 1 1 calc R . .
H27C H 0.8535 0.5833 0.8951 0.047 Uiso 1 1 calc R . .
C28 C 0.9203(2) 0.5287(2) 0.8160(2) 0.0320(14) Uani 1 1 d . . .
H28A H 0.8828 0.5284 0.7809 0.048 Uiso 1 1 calc R . .
H28B H 0.9614 0.5047 0.8056 0.048 Uiso 1 1 calc R . .
H28C H 0.9323 0.5777 0.8278 0.048 Uiso 1 1 calc R . .
C29 C 0.9546(3) 0.4865(2) 0.9242(2) 0.0401(15) Uani 1 1 d . . .
H29A H 0.9659 0.5347 0.9391 0.060 Uiso 1 1 calc R . .
H29B H 0.9961 0.4649 0.9122 0.060 Uiso 1 1 calc R . .
H29C H 0.9397 0.4581 0.9563 0.060 Uiso 1 1 calc R . .
C30 C 0.9254(2) 0.3512(2) 0.8044(2) 0.0241(12) Uani 1 1 d . . .
C31 C 0.9114(2) 0.3724(2) 0.73705(18) 0.0309(13) Uani 1 1 d . . .
H31A H 0.9431 0.3464 0.7153 0.046 Uiso 1 1 calc R . .
H31B H 0.9191 0.4235 0.7334 0.046 Uiso 1 1 calc R . .
H31C H 0.8630 0.3610 0.7196 0.046 Uiso 1 1 calc R . .
C32 C 1.0019(2) 0.3681(2) 0.8328(2) 0.0344(14) Uani 1 1 d . . .
H32A H 1.0093 0.3569 0.8761 0.052 Uiso 1 1 calc R . .
H32B H 1.0113 0.4185 0.8273 0.052 Uiso 1 1 calc R . .
H32C H 1.0336 0.3394 0.8129 0.052 Uiso 1 1 calc R . .
C33 C 0.9195(2) 0.2704(2) 0.8087(2) 0.0275(13) Uani 1 1 d . . .
H33A H 0.8745 0.2549 0.7858 0.041 Uiso 1 1 calc R . .
H33B H 0.9225 0.2565 0.8512 0.041 Uiso 1 1 calc R . .
H33C H 0.9575 0.2481 0.7918 0.041 Uiso 1 1 calc R . .
C34 C 0.8138(3) 0.2268(2) 0.96218(19) 0.0197(12) Uani 1 1 d . . .
C35 C 0.8835(3) 0.2054(2) 0.9776(2) 0.0301(13) Uani 1 1 d . . .
H35 H 0.9172 0.2248 0.9561 0.036 Uiso 1 1 calc R . .
C36 C 0.9052(3) 0.1562(3) 1.0238(2) 0.0378(14) Uani 1 1 d . . .
H36 H 0.9529 0.1426 1.0329 0.045 Uiso 1 1 calc R . .
C37 C 0.8580(3) 0.1277(3) 1.0558(2) 0.0388(15) Uani 1 1 d . . .
H37 H 0.8728 0.0945 1.0872 0.047 Uiso 1 1 calc R . .
C38 C 0.7897(3) 0.1470(3) 1.0427(2) 0.0406(15) Uani 1 1 d . . .
H38 H 0.7567 0.1269 1.0647 0.049 Uiso 1 1 calc R . .
C39 C 0.7683(3) 0.1959(2) 0.9973(2) 0.0310(13) Uani 1 1 d . . .
H39 H 0.7205 0.2092 0.9895 0.037 Uiso 1 1 calc R . .
B2 B 0.7534(3) 0.9413(3) 0.7030(2) 0.0196(14) Uani 1 1 d . . .
C40 C 0.7654(2) 0.8739(2) 0.75084(18) 0.0179(12) Uani 1 1 d . . .
C41 C 0.7086(2) 0.8398(2) 0.77025(18) 0.0199(12) Uani 1 1 d . . .
H41 H 0.6627 0.8569 0.7563 0.024 Uiso 1 1 calc R . .
C42 C 0.7175(2) 0.7813(2) 0.8095(2) 0.0229(12) Uani 1 1 d . A .
C43 C 0.7827(3) 0.7539(2) 0.8283(2) 0.0274(13) Uani 1 1 d . . .
H43 H 0.7886 0.7141 0.8547 0.033 Uiso 1 1 calc R . .
C44 C 0.8400(3) 0.7839(2) 0.8090(2) 0.0223(12) Uani 1 1 d . . .
C45 C 0.8298(2) 0.8432(2) 0.77024(18) 0.0202(12) Uani 1 1 d . . .
H45 H 0.8694 0.8632 0.7567 0.024 Uiso 1 1 calc R . .
C46 C 0.6551(4) 0.7525(3) 0.8304(4) 0.0490(19) Uani 1 1 d . . .
C47 C 0.9118(3) 0.7563(3) 0.8274(2) 0.0312(14) Uani 1 1 d . . .
C48 C 0.8191(2) 0.9959(2) 0.70884(19) 0.0161(11) Uani 1 1 d . . .
C49 C 0.8246(2) 1.0412(2) 0.66010(19) 0.0201(12) Uani 1 1 d . . .
H49 H 0.7919 1.0359 0.6238 0.024 Uiso 1 1 calc R . .
C50 C 0.8756(2) 1.0934(2) 0.6626(2) 0.0216(12) Uani 1 1 d . . .
C51 C 0.9249(2) 1.1030(2) 0.7144(2) 0.0238(12) Uani 1 1 d . . .
H51 H 0.9595 1.1389 0.7166 0.029 Uiso 1 1 calc R . .
C52 C 0.9219(2) 1.0586(2) 0.7625(2) 0.0212(12) Uani 1 1 d . . .
C53 C 0.8698(2) 1.0072(2) 0.7603(2) 0.0203(12) Uani 1 1 d . . .
H53 H 0.8686 0.9788 0.7952 0.024 Uiso 1 1 calc R . .
C54 C 0.8771(3) 1.1406(3) 0.6086(2) 0.0349(14) Uani 1 1 d . . .
C55 C 0.9760(3) 1.0646(3) 0.8183(2) 0.0336(14) Uani 1 1 d . . .
C56 C 0.7410(2) 0.9025(2) 0.63683(18) 0.0165(11) Uani 1 1 d . . .
C57 C 0.6757(2) 0.8793(2) 0.60634(18) 0.0177(11) Uani 1 1 d . . .
H57 H 0.6355 0.8899 0.6236 0.021 Uiso 1 1 calc R . .
C58 C 0.6670(2) 0.8420(2) 0.55269(19) 0.0179(11) Uani 1 1 d . . .
C59 C 0.7237(2) 0.8238(2) 0.52594(19) 0.0204(12) Uani 1 1 d . . .
H59 H 0.7179 0.7976 0.4892 0.024 Uiso 1 1 calc R . .
C60 C 0.7891(2) 0.8450(2) 0.55454(19) 0.0178(11) Uani 1 1 d . . .
C61 C 0.7975(2) 0.8833(2) 0.60787(19) 0.0207(12) Uani 1 1 d . . .
H61 H 0.8432 0.8974 0.6258 0.025 Uiso 1 1 calc R . .
C62 C 0.5949(3) 0.8203(3) 0.5229(2) 0.0290(13) Uani 1 1 d . . .
C63 C 0.8521(3) 0.8267(3) 0.5269(2) 0.0293(13) Uani 1 1 d . . .
C64 C 0.6871(2) 0.9903(2) 0.7133(2) 0.0195(12) Uani 1 1 d . . .
C65 C 0.6676(2) 1.0004(2) 0.7705(2) 0.0211(12) Uani 1 1 d . . .
H65 H 0.6907 0.9735 0.8038 0.025 Uiso 1 1 calc R . .
C66 C 0.6160(2) 1.0480(2) 0.7806(2) 0.0205(12) Uani 1 1 d . . .
C67 C 0.5810(2) 1.0869(2) 0.7334(2) 0.0243(12) Uani 1 1 d . . .
H67 H 0.5450 1.1186 0.7400 0.029 Uiso 1 1 calc R . .
C68 C 0.5979(2) 1.0802(2) 0.6768(2) 0.0232(12) Uani 1 1 d . . .
C69 C 0.6500(2) 1.0316(2) 0.66760(19) 0.0193(12) Uani 1 1 d . . .
H69 H 0.6604 1.0267 0.6279 0.023 Uiso 1 1 calc R . .
C70 C 0.5615(3) 1.1215(3) 0.6242(2) 0.0341(14) Uani 1 1 d . . .
C71 C 0.5956(3) 1.0558(3) 0.8420(2) 0.0337(14) Uani 1 1 d . . .
F1A F 0.6001(7) 0.759(2) 0.7983(17) 0.065(10) Uani 0.51(6) 1 d P A 1
F3A F 0.6478(19) 0.7914(8) 0.8856(15) 0.060(7) Uani 0.51(6) 1 d P A 1
F1B F 0.6060(10) 0.721(2) 0.7764(10) 0.069(6) Uani 0.49(6) 1 d P A 2
F3B F 0.6143(18) 0.7946(7) 0.851(2) 0.073(10) Uani 0.49(6) 1 d P A 2
F2 F 0.66579(15) 0.69103(15) 0.85836(13) 0.0537(9) Uani 1 1 d . A .
F4 F 0.91725(14) 0.70847(14) 0.87130(13) 0.0464(8) Uani 1 1 d . . .
F5 F 0.95821(15) 0.80762(16) 0.84788(14) 0.0570(9) Uani 1 1 d . . .
F6 F 0.93704(15) 0.72590(16) 0.78141(13) 0.0601(10) Uani 1 1 d . . .
F7 F 0.81480(18) 1.15367(17) 0.57710(14) 0.0692(11) Uani 1 1 d . . .
F8 F 0.9126(2) 1.1127(2) 0.56976(16) 0.1113(17) Uani 1 1 d . . .
F9 F 0.9039(2) 1.20341(18) 0.62280(14) 0.0915(13) Uani 1 1 d . . .
F10 F 1.03199(15) 1.10318(18) 0.80852(13) 0.0633(10) Uani 1 1 d . . .
F11 F 1.00183(16) 1.00340(16) 0.83860(13) 0.0634(10) Uani 1 1 d . . .
F12 F 0.95396(14) 1.09836(16) 0.86364(12) 0.0538(9) Uani 1 1 d . . .
F13 F 0.57014(14) 0.76549(14) 0.55132(12) 0.0436(8) Uani 1 1 d . . .
F14 F 0.54823(14) 0.87298(15) 0.52508(11) 0.0410(8) Uani 1 1 d . . .
F15 F 0.59029(13) 0.80292(16) 0.46551(12) 0.0479(9) Uani 1 1 d . . .
F16 F 0.83648(13) 0.80458(14) 0.46975(12) 0.0416(8) Uani 1 1 d . . .
F17 F 0.89655(14) 0.88214(15) 0.52710(11) 0.0372(7) Uani 1 1 d . . .
F18 F 0.89054(14) 0.77443(14) 0.55783(12) 0.0404(8) Uani 1 1 d . . .
F19 F 0.60411(16) 1.15450(16) 0.59331(14) 0.0612(10) Uani 1 1 d . . .
F20 F 0.52334(16) 1.08021(16) 0.58341(13) 0.0618(10) Uani 1 1 d . . .
F21 F 0.51859(19) 1.17008(18) 0.63959(13) 0.0827(13) Uani 1 1 d . . .
F22 F 0.52936(17) 1.04054(19) 0.84240(14) 0.0739(11) Uani 1 1 d . . .
F23 F 0.60462(17) 1.12340(15) 0.86219(13) 0.0630(10) Uani 1 1 d . . .
F24 F 0.63280(16) 1.01621(15) 0.88488(12) 0.0493(9) Uani 1 1 d . . .
O1 O 0.8580(4) 0.9563(3) 0.9053(2) 0.128(2) Uani 1 1 d D . .
C72 C 0.7989(4) 0.9283(4) 0.9316(3) 0.102(3) Uani 1 1 d D . .
H72A H 0.7623 0.9095 0.8993 0.122 Uiso 1 1 calc R . .
H72B H 0.7782 0.9661 0.9535 0.122 Uiso 1 1 calc R . .
C73 C 0.8273(6) 0.8708(4) 0.9737(3) 0.139(5) Uani 1 1 d D . .
H73A H 0.8343 0.8265 0.9518 0.167 Uiso 1 1 calc R . .
H73B H 0.7967 0.8611 1.0039 0.167 Uiso 1 1 calc R . .
C74 C 0.9026(5) 0.9063(7) 1.0055(5) 0.199(7) Uani 1 1 d D . .
H74A H 0.8988 0.9312 1.0437 0.239 Uiso 1 1 calc R . .
H74B H 0.9404 0.8706 1.0130 0.239 Uiso 1 1 calc R . .
C75 C 0.9122(4) 0.9558(5) 0.9572(4) 0.145(4) Uani 1 1 d D . .
H75A H 0.9166 1.0043 0.9744 0.173 Uiso 1 1 calc R . .
H75B H 0.9568 0.9443 0.9436 0.173 Uiso 1 1 calc R . .
O2 O 0.5953(4) 0.3618(4) 0.5881(4) 0.191(4) Uani 1 1 d D . .
C76 C 0.5878(5) 0.3525(6) 0.5251(4) 0.187(6) Uani 1 1 d D . .
H76A H 0.6295 0.3706 0.5099 0.225 Uiso 1 1 calc R . .
H76B H 0.5820 0.3016 0.5145 0.225 Uiso 1 1 calc R . .
C77 C 0.5289(4) 0.3905(5) 0.4999(3) 0.107(3) Uani 1 1 d D . .
H77A H 0.5056 0.3681 0.4619 0.128 Uiso 1 1 calc R . .
H77B H 0.5413 0.4399 0.4911 0.128 Uiso 1 1 calc R . .
C78 C 0.4825(3) 0.3890(4) 0.5468(3) 0.079(2) Uani 1 1 d . . .
H78A H 0.4676 0.4374 0.5561 0.095 Uiso 1 1 calc R . .
H78B H 0.4407 0.3594 0.5336 0.095 Uiso 1 1 calc R . .
C79 C 0.5273(5) 0.3580(5) 0.5981(3) 0.119(4) Uani 1 1 d . . .
H79A H 0.5223 0.3840 0.6355 0.143 Uiso 1 1 calc R . .
H79B H 0.5140 0.3079 0.6030 0.143 Uiso 1 1 calc R . .

loop_
_atom_site_aniso_label
_atom_site_aniso_U_11
_atom_site_aniso_U_22
_atom_site_aniso_U_33
_atom_site_aniso_U_23
_atom_site_aniso_U_13
_atom_site_aniso_U_12
B1 0.021(4) 0.021(3) 0.023(4) -0.007(3) 0.005(3) 0.002(3)
Fe1 0.0212(4) 0.0212(4) 0.0207(4) 0.0008(4) 0.0049(3) 0.0004(4)
N1 0.014(2) 0.017(2) 0.021(2) 0.000(2) 0.0041(19) 0.0011(19)
N2 0.022(2) 0.020(2) 0.018(2) 0.001(2) 0.0021(19) -0.002(2)
N3 0.023(3) 0.030(3) 0.021(2) 0.005(2) 0.003(2) 0.004(2)
P1 0.0236(8) 0.0214(8) 0.0260(8) 0.0005(6) 0.0088(6) 0.0024(7)
P2 0.0218(8) 0.0210(8) 0.0211(7) 0.0001(6) 0.0037(6) -0.0008(7)
C1 0.025(3) 0.038(4) 0.022(3) 0.009(3) -0.002(3) -0.002(3)
C2 0.029(4) 0.128(6) 0.091(5) 0.093(5) -0.014(4) -0.013(4)
C3 0.062(4) 0.028(3) 0.032(3) 0.004(3) 0.016(3) -0.004(3)
C4 0.099(5) 0.026(4) 0.040(4) 0.006(3) 0.032(3) 0.025(3)
C5 0.076(5) 0.049(4) 0.026(4) 0.014(3) 0.017(3) -0.013(4)
C6 0.120(7) 0.120(7) 0.050(5) 0.048(5) -0.034(5) -0.066(6)
C7 0.041(5) 0.159(9) 0.143(9) 0.135(8) -0.018(5) 0.006(6)
C8 0.097(7) 0.124(8) 0.126(8) 0.111(7) 0.057(6) 0.094(7)
C9 0.116(7) 0.036(4) 0.043(4) 0.027(3) 0.028(4) 0.024(4)
C10 0.055(4) 0.036(4) 0.044(4) 0.025(3) 0.007(3) 0.001(3)
C11 0.031(3) 0.032(3) 0.025(3) -0.002(2) 0.003(3) -0.003(3)
C12 0.019(3) 0.028(3) 0.012(3) -0.005(2) 0.003(2) -0.003(3)
C13 0.027(3) 0.020(3) 0.022(3) -0.013(2) 0.006(2) -0.001(2)
C14 0.019(3) 0.020(3) 0.027(3) -0.004(2) 0.006(2) 0.000(2)
C15 0.043(3) 0.017(3) 0.027(3) -0.002(2) 0.006(3) 0.001(3)
C16 0.028(3) 0.021(3) 0.019(3) -0.002(2) 0.006(2) 0.000(2)
C17 0.033(3) 0.018(3) 0.035(3) 0.004(2) 0.021(3) 0.006(3)
C18 0.038(4) 0.026(3) 0.034(3) 0.003(3) 0.020(3) 0.002(3)
C19 0.046(4) 0.024(3) 0.035(3) 0.004(3) 0.025(3) 0.007(3)
C20 0.035(4) 0.028(3) 0.030(3) -0.005(3) 0.017(3) 0.000(3)
C21 0.026(3) 0.032(3) 0.028(3) 0.005(3) 0.009(3) 0.003(3)
C22 0.026(3) 0.036(3) 0.039(4) -0.009(3) 0.003(3) -0.006(3)
C23 0.020(3) 0.046(4) 0.044(4) 0.005(3) 0.005(3) 0.000(3)
C24 0.026(3) 0.033(3) 0.046(4) -0.003(3) 0.013(3) -0.001(3)
C25 0.031(3) 0.019(3) 0.019(3) 0.003(2) 0.004(2) 0.005(3)
C26 0.026(3) 0.020(3) 0.029(3) 0.000(2) 0.007(3) -0.002(2)
C27 0.032(3) 0.026(3) 0.036(3) -0.002(3) 0.007(3) 0.002(3)
C28 0.034(3) 0.027(3) 0.037(3) -0.002(3) 0.013(3) -0.007(3)
C29 0.044(4) 0.034(4) 0.037(4) -0.006(3) -0.008(3) -0.010(3)
C30 0.016(3) 0.031(3) 0.026(3) 0.003(2) 0.007(2) 0.003(2)
C31 0.037(3) 0.032(3) 0.027(3) 0.002(2) 0.014(3) 0.004(3)
C32 0.024(3) 0.033(3) 0.047(4) 0.001(3) 0.008(3) 0.005(3)
C33 0.027(3) 0.025(3) 0.032(3) -0.004(2) 0.011(3) 0.003(3)
C34 0.032(3) 0.009(3) 0.018(3) -0.005(2) 0.004(3) 0.000(2)
C35 0.038(4) 0.026(3) 0.028(3) 0.001(3) 0.009(3) 0.005(3)
C36 0.039(4) 0.029(3) 0.044(4) 0.006(3) 0.003(3) 0.018(3)
C37 0.061(4) 0.032(4) 0.024(3) 0.010(3) 0.010(3) 0.011(3)
C38 0.056(4) 0.034(4) 0.036(4) 0.010(3) 0.018(3) 0.011(3)
C39 0.042(4) 0.026(3) 0.026(3) 0.002(3) 0.006(3) 0.012(3)
B2 0.022(3) 0.015(3) 0.024(3) 0.000(3) 0.009(3) 0.001(3)
C40 0.022(3) 0.022(3) 0.012(3) -0.008(2) 0.008(2) -0.003(2)
C41 0.023(3) 0.024(3) 0.012(3) 0.001(2) 0.000(2) 0.004(2)
C42 0.023(3) 0.027(3) 0.024(3) 0.007(2) 0.018(3) 0.000(3)
C43 0.038(4) 0.022(3) 0.028(3) 0.012(2) 0.020(3) 0.007(3)
C44 0.028(3) 0.020(3) 0.020(3) 0.004(2) 0.007(3) 0.007(3)
C45 0.022(3) 0.021(3) 0.019(3) -0.001(2) 0.009(2) 0.000(2)
C46 0.041(5) 0.035(4) 0.078(6) 0.038(4) 0.032(5) 0.021(4)
C47 0.038(4) 0.026(3) 0.031(4) 0.013(3) 0.007(3) 0.002(3)
C48 0.020(3) 0.012(3) 0.018(3) -0.003(2) 0.007(2) 0.002(2)
C49 0.022(3) 0.023(3) 0.014(3) -0.002(2) -0.002(2) 0.004(2)
C50 0.025(3) 0.018(3) 0.025(3) 0.000(2) 0.013(3) 0.000(3)
C51 0.022(3) 0.019(3) 0.033(3) -0.007(3) 0.009(3) -0.002(3)
C52 0.018(3) 0.020(3) 0.025(3) -0.010(2) 0.002(3) 0.004(2)
C53 0.026(3) 0.018(3) 0.018(3) 0.003(2) 0.007(3) 0.008(3)
C54 0.041(4) 0.027(4) 0.037(4) 0.011(3) 0.010(3) -0.005(3)
C55 0.028(4) 0.037(4) 0.035(4) -0.004(3) 0.004(3) 0.005(3)
C56 0.017(3) 0.015(3) 0.018(3) 0.004(2) 0.002(2) 0.000(2)
C57 0.022(3) 0.018(3) 0.014(3) 0.004(2) 0.004(2) 0.003(2)
C58 0.016(3) 0.021(3) 0.015(3) 0.004(2) -0.002(2) -0.003(2)
C59 0.030(3) 0.017(3) 0.014(3) 0.002(2) 0.003(3) 0.003(3)
C60 0.016(3) 0.017(3) 0.020(3) 0.005(2) 0.004(2) 0.005(2)
C61 0.023(3) 0.019(3) 0.019(3) -0.002(2) 0.001(2) -0.002(2)
C62 0.032(4) 0.037(4) 0.019(3) 0.004(3) 0.005(3) 0.000(3)
C63 0.033(4) 0.033(4) 0.021(3) -0.010(3) 0.002(3) -0.001(3)
C64 0.019(3) 0.016(3) 0.024(3) 0.002(2) 0.006(2) -0.008(2)
C65 0.026(3) 0.017(3) 0.020(3) 0.003(2) 0.005(2) 0.005(2)
C66 0.027(3) 0.014(3) 0.022(3) -0.002(2) 0.010(3) -0.004(2)
C67 0.018(3) 0.018(3) 0.038(3) -0.006(3) 0.006(3) 0.001(2)
C68 0.018(3) 0.018(3) 0.031(3) -0.001(2) -0.002(3) -0.003(2)
C69 0.018(3) 0.025(3) 0.014(3) -0.006(2) 0.001(2) -0.003(3)
C70 0.029(4) 0.033(4) 0.038(4) -0.003(3) -0.002(3) 0.010(3)
C71 0.042(4) 0.020(3) 0.044(4) -0.005(3) 0.020(3) 0.004(3)
F1A 0.021(6) 0.10(2) 0.077(15) 0.052(13) 0.002(8) -0.014(9)
F3A 0.071(13) 0.044(5) 0.083(13) 0.012(6) 0.064(11) 0.006(6)
F1B 0.041(7) 0.113(16) 0.051(8) 0.007(9) 0.005(5) -0.033(8)
F3B 0.065(15) 0.039(6) 0.14(3) 0.021(10) 0.076(19) 0.011(8)
F2 0.054(2) 0.036(2) 0.078(2) 0.0278(18) 0.0328(19) 0.0003(17)
F4 0.043(2) 0.044(2) 0.056(2) 0.0303(17) 0.0204(17) 0.0179(17)
F5 0.035(2) 0.041(2) 0.091(3) 0.0161(18) -0.0017(19) 0.0054(18)
F6 0.061(2) 0.086(3) 0.040(2) 0.0159(18) 0.0271(18) 0.048(2)
F7 0.055(2) 0.072(3) 0.076(3) 0.051(2) -0.003(2) -0.006(2)
F8 0.169(4) 0.108(3) 0.085(3) 0.064(3) 0.102(3) 0.094(3)
F9 0.140(4) 0.056(3) 0.068(3) 0.027(2) -0.014(2) -0.057(3)
F10 0.038(2) 0.096(3) 0.052(2) -0.006(2) -0.0038(17) -0.027(2)
F11 0.072(3) 0.046(2) 0.055(2) -0.0086(17) -0.0394(19) 0.020(2)
F12 0.047(2) 0.076(2) 0.0355(19) -0.0238(18) -0.0023(16) 0.0188(19)
F13 0.033(2) 0.044(2) 0.050(2) 0.0048(16) -0.0049(16) -0.0097(16)
F14 0.0279(18) 0.052(2) 0.0414(19) 0.0021(15) 0.0018(14) 0.0108(16)
F15 0.0259(18) 0.092(3) 0.0245(18) -0.0249(17) 0.0019(14) -0.0045(17)
F16 0.0354(19) 0.063(2) 0.0282(18) -0.0197(16) 0.0115(15) -0.0012(17)
F17 0.0327(18) 0.049(2) 0.0330(17) -0.0071(15) 0.0132(14) -0.0105(16)
F18 0.0357(19) 0.0374(19) 0.049(2) -0.0018(15) 0.0086(16) 0.0138(16)
F19 0.053(2) 0.060(2) 0.064(2) 0.0393(19) -0.0081(19) -0.0097(19)
F20 0.064(2) 0.051(2) 0.053(2) 0.0070(17) -0.0393(19) -0.0055(19)
F21 0.106(3) 0.090(3) 0.047(2) 0.0043(19) -0.003(2) 0.074(3)
F22 0.041(2) 0.136(3) 0.052(2) -0.014(2) 0.0290(19) -0.012(2)
F23 0.108(3) 0.040(2) 0.049(2) -0.0135(16) 0.034(2) 0.009(2)
F24 0.063(2) 0.057(2) 0.033(2) 0.0091(16) 0.0207(17) 0.0197(19)
O1 0.205(7) 0.093(4) 0.088(5) 0.008(3) 0.033(5) 0.032(5)
C72 0.131(8) 0.102(7) 0.073(6) 0.008(5) 0.020(6) 0.017(6)
C73 0.315(15) 0.049(5) 0.051(6) 0.000(4) 0.024(7) 0.074(8)
C74 0.162(11) 0.329(17) 0.121(10) 0.144(11) 0.064(8) 0.105(11)
C75 0.145(10) 0.158(10) 0.103(8) -0.030(7) -0.058(7) 0.077(8)
O2 0.119(6) 0.242(9) 0.174(8) -0.023(6) -0.087(6) 0.049(6)
C76 0.064(7) 0.353(17) 0.136(10) -0.134(11) -0.006(7) 0.062(8)
C77 0.058(5) 0.203(9) 0.056(5) 0.052(6) -0.003(4) -0.032(6)
C78 0.083(6) 0.098(6) 0.060(5) 0.005(5) 0.020(5) 0.010(5)
C79 0.142(9) 0.131(8) 0.074(7) 0.045(5) -0.013(7) -0.058(8)

loop_
_atom_type_symbol
_atom_type_description
_atom_type_scat_dispersion_real
_atom_type_scat_dispersion_imag
_atom_type_scat_source
C C 0.0033 0.0016 'International Tables Vol C Tables 4.2.6.8 and 6.1.1.4'
H H 0.0000 0.0000 'International Tables Vol C Tables 4.2.6.8 and 6.1.1.4'
B B 0.0013 0.0007 'International Tables Vol C Tables 4.2.6.8 and 6.1.1.4'
N N 0.0061 0.0033 'International Tables Vol C Tables 4.2.6.8 and 6.1.1.4'
F F 0.0171 0.0103 'International Tables Vol C Tables 4.2.6.8 and 6.1.1.4'
P P 0.1023 0.0942 'International Tables Vol C Tables 4.2.6.8 and 6.1.1.4'
Fe Fe 0.3463 0.8444 'International Tables Vol C Tables 4.2.6.8 and 6.1.1.4'
O O 0.0106 0.0060 'International Tables Vol C Tables 4.2.6.8 and 6.1.1.4'

loop_
_geom_angle_atom_site_label_1
_geom_angle_atom_site_label_2
_geom_angle_atom_site_label_3
_geom_angle
N1 B1 C34 111.6(4)
N1 B1 C16 102.6(4)
C34 B1 C16 109.2(4)
N1 B1 C25 110.3(4)
C34 B1 C25 108.4(4)
C16 B1 C25 114.6(4)
N3 Fe1 N2 138.82(18)
N3 Fe1 P2 110.70(14)
N2 Fe1 P2 87.54(12)
N3 Fe1 P1 114.13(14)
N2 Fe1 P1 91.57(11)
P2 Fe1 P1 110.07(8)
C14 N1 N2 108.1(3)
C14 N1 B1 134.1(4)
N2 N1 B1 117.6(4)
C12 N2 N1 108.0(4)
C12 N2 Fe1 126.4(3)
N1 N2 Fe1 125.5(3)
C1 N3 Fe1 176.2(3)
C16 P1 C21 108.2(2)
C16 P1 C17 106.2(2)
C21 P1 C17 109.5(2)
C16 P1 Fe1 101.85(14)
C21 P1 Fe1 107.50(16)
C17 P1 Fe1 122.64(15)
C25 P2 C26 109.8(2)
C25 P2 C30 109.2(2)
C26 P2 C30 109.0(2)
C25 P2 Fe1 97.81(16)
C26 P2 Fe1 117.52(16)
C30 P2 Fe1 112.81(16)
N3 C1 C4 114.5(4)
N3 C1 C2 106.5(4)
C4 C1 C2 110.1(5)
N3 C1 C3 107.9(4)
C4 C1 C3 109.1(4)
C2 C1 C3 108.5(4)
C1 C2 C7 107.9(5)
C1 C2 H2A 110.1
C7 C2 H2A 110.1
C1 C2 H2B 110.1
C7 C2 H2B 110.1
H2A C2 H2B 108.4
C1 C3 C5 109.2(4)
C1 C3 H3A 109.8
C5 C3 H3A 109.8
C1 C3 H3B 109.8
C5 C3 H3B 109.8
H3A C3 H3B 108.3
C1 C4 C9 109.8(4)
C1 C4 H4A 109.7
C9 C4 H4A 109.7
C1 C4 H4B 109.7
C9 C4 H4B 109.7
H4A C4 H4B 108.2
C6 C5 C10 111.4(6)
C6 C5 C3 109.8(5)
C10 C5 C3 109.2(4)
C6 C5 H5 108.8
C10 C5 H5 108.8
C3 C5 H5 108.8
C7 C6 C5 108.4(6)
C7 C6 H6A 110.0
C5 C6 H6A 110.0
C7 C6 H6B 110.0
C5 C6 H6B 110.0
H6A C6 H6B 108.4
C6 C7 C8 111.6(7)
C6 C7 C2 111.2(7)
C8 C7 C2 109.5(8)
C6 C7 H7 108.1
C8 C7 H7 108.1
C2 C7 H7 108.1
C7 C8 C9 108.2(6)
C7 C8 H8A 110.1
C9 C8 H8A 110.1
C7 C8 H8B 110.1
C9 C8 H8B 110.1
H8A C8 H8B 108.4
C10 C9 C8 110.4(5)
C10 C9 C4 109.1(5)
C8 C9 C4 108.4(5)
C10 C9 H9 109.6
C8 C9 H9 109.6
C4 C9 H9 109.6
C5 C10 C9 108.3(5)
C5 C10 H10A 110.0
C9 C10 H10A 110.0
C5 C10 H10B 110.0
C9 C10 H10B 110.0
H10A C10 H10B 108.4
C12 C11 H11A 109.5
C12 C11 H11B 109.5
H11A C11 H11B 109.5
C12 C11 H11C 109.5
H11A C11 H11C 109.5
H11B C11 H11C 109.5
N2 C12 C13 108.3(4)
N2 C12 C11 122.6(4)
C13 C12 C11 129.1(4)
C12 C13 C14 107.7(4)
C12 C13 H13 126.2
C14 C13 H13 126.2
N1 C14 C13 107.9(4)
N1 C14 C15 124.9(4)
C13 C14 C15 127.1(4)
C14 C15 H15A 109.5
C14 C15 H15B 109.5
H15A C15 H15B 109.5
C14 C15 H15C 109.5
H15A C15 H15C 109.5
H15B C15 H15C 109.5
B1 C16 P1 119.5(3)
B1 C16 H16A 107.4
P1 C16 H16A 107.4
B1 C16 H16B 107.4
P1 C16 H16B 107.4
H16A C16 H16B 107.0
C18 C17 C19 108.6(4)
C18 C17 C20 110.8(4)
C19 C17 C20 105.4(4)
C18 C17 P1 109.6(3)
C19 C17 P1 113.1(3)
C20 C17 P1 109.3(3)
C17 C18 H18A 109.5
C17 C18 H18B 109.5
H18A C18 H18B 109.5
C17 C18 H18C 109.5
H18A C18 H18C 109.5
H18B C18 H18C 109.5
C17 C19 H19A 109.5
C17 C19 H19B 109.5
H19A C19 H19B 109.5
C17 C19 H19C 109.5
H19A C19 H19C 109.5
H19B C19 H19C 109.5
C17 C20 H20A 109.5
C17 C20 H20B 109.5
H20A C20 H20B 109.5
C17 C20 H20C 109.5
H20A C20 H20C 109.5
H20B C20 H20C 109.5
C22 C21 C24 106.4(4)
C22 C21 C23 106.5(4)
C24 C21 C23 109.7(4)
C22 C21 P1 108.8(3)
C24 C21 P1 114.2(3)
C23 C21 P1 110.9(3)
C21 C22 H22A 109.5
C21 C22 H22B 109.5
H22A C22 H22B 109.5
C21 C22 H22C 109.5
H22A C22 H22C 109.5
H22B C22 H22C 109.5
C21 C23 H23A 109.5
C21 C23 H23B 109.5
H23A C23 H23B 109.5
C21 C23 H23C 109.5
H23A C23 H23C 109.5
H23B C23 H23C 109.5
C21 C24 H24A 109.5
C21 C24 H24B 109.5
H24A C24 H24B 109.5
C21 C24 H24C 109.5
H24A C24 H24C 109.5
H24B C24 H24C 109.5
B1 C25 P2 122.1(3)
B1 C25 H25A 106.8
P2 C25 H25A 106.8
B1 C25 H25B 106.8
P2 C25 H25B 106.8
H25A C25 H25B 106.6
C27 C26 C29 107.1(4)
C27 C26 C28 106.4(4)
C29 C26 C28 110.3(4)
C27 C26 P2 109.2(3)
C29 C26 P2 112.6(3)
C28 C26 P2 111.0(3)
C26 C27 H27A 109.5
C26 C27 H27B 109.5
H27A C27 H27B 109.5
C26 C27 H27C 109.5
H27A C27 H27C 109.5
H27B C27 H27C 109.5
C26 C28 H28A 109.5
C26 C28 H28B 109.5
H28A C28 H28B 109.5
C26 C28 H28C 109.5
H28A C28 H28C 109.5
H28B C28 H28C 109.5
C26 C29 H29A 109.5
C26 C29 H29B 109.5
H29A C29 H29B 109.5
C26 C29 H29C 109.5
H29A C29 H29C 109.5
H29B C29 H29C 109.5
C33 C30 C31 108.5(4)
C33 C30 C32 104.8(4)
C31 C30 C32 110.4(4)
C33 C30 P2 112.1(3)
C31 C30 P2 109.1(3)
C32 C30 P2 111.9(3)
C30 C31 H31A 109.5
C30 C31 H31B 109.5
H31A C31 H31B 109.5
C30 C31 H31C 109.5
H31A C31 H31C 109.5
H31B C31 H31C 109.5
C30 C32 H32A 109.5
C30 C32 H32B 109.5
H32A C32 H32B 109.5
C30 C32 H32C 109.5
H32A C32 H32C 109.5
H32B C32 H32C 109.5
C30 C33 H33A 109.5
C30 C33 H33B 109.5
H33A C33 H33B 109.5
C30 C33 H33C 109.5
H33A C33 H33C 109.5
H33B C33 H33C 109.5
C35 C34 C39 114.6(4)
C35 C34 B1 122.6(4)
C39 C34 B1 122.8(4)
C34 C35 C36 122.1(5)
C34 C35 H35 118.9
C36 C35 H35 118.9
C37 C36 C35 120.2(5)
C37 C36 H36 119.9
C35 C36 H36 119.9
C38 C37 C36 120.0(5)
C38 C37 H37 120.0
C36 C37 H37 120.0
C37 C38 C39 119.8(5)
C37 C38 H38 120.1
C39 C38 H38 120.1
C38 C39 C34 123.3(5)
C38 C39 H39 118.3
C34 C39 H39 118.3
C48 B2 C64 105.0(3)
C48 B2 C56 110.5(4)
C64 B2 C56 112.5(4)
C48 B2 C40 114.1(4)
C64 B2 C40 111.8(4)
C56 B2 C40 103.1(3)
C45 C40 C41 115.3(4)
C45 C40 B2 123.3(4)
C41 C40 B2 121.2(4)
C42 C41 C40 122.2(4)
C42 C41 H41 118.9
C40 C41 H41 118.9
C43 C42 C41 120.0(4)
C43 C42 C46 122.1(5)
C41 C42 C46 117.9(5)
C42 C43 C44 120.1(4)
C42 C43 H43 119.9
C44 C43 H43 119.9
C43 C44 C45 118.7(4)
C43 C44 C47 122.6(4)
C45 C44 C47 118.6(4)
C40 C45 C44 123.6(4)
C40 C45 H45 118.2
C44 C45 H45 118.2
F1A C46 F3B 66.6(8)
F1A C46 F2 115.1(14)
F3B C46 F2 116.0(15)
F1A C46 F3A 104.9(12)
F3B C46 F3A 39.0(12)
F2 C46 F3A 93.9(11)
F1A C46 C42 118.5(10)
F3B C46 C42 119.0(8)
F2 C46 C42 113.8(5)
F3A C46 C42 106.6(11)
F1A C46 F1B 35.0(13)
F3B C46 F1B 100.6(15)
F2 C46 F1B 93.4(13)
F3A C46 F1B 136.5(9)
C42 C46 F1B 109.3(8)
F4 C47 F6 106.6(4)
F4 C47 F5 105.7(4)
F6 C47 F5 104.9(4)
F4 C47 C44 113.6(4)
F6 C47 C44 112.6(4)
F5 C47 C44 112.8(4)
C53 C48 C49 114.4(4)
C53 C48 B2 126.6(4)
C49 C48 B2 118.8(4)
C50 C49 C48 123.1(4)
C50 C49 H49 118.5
C48 C49 H49 118.5
C51 C50 C49 120.9(4)
C51 C50 C54 119.4(5)
C49 C50 C54 119.7(4)
C52 C51 C50 117.5(4)
C52 C51 H51 121.2
C50 C51 H51 121.2
C51 C52 C53 121.5(5)
C51 C52 C55 119.5(5)
C53 C52 C55 119.0(5)
C52 C53 C48 122.6(4)
C52 C53 H53 118.7
C48 C53 H53 118.7
F8 C54 F9 107.0(5)
F8 C54 F7 105.0(5)
F9 C54 F7 104.6(5)
F8 C54 C50 112.4(4)
F9 C54 C50 113.6(5)
F7 C54 C50 113.6(4)
F11 C55 F12 108.1(4)
F11 C55 F10 104.9(4)
F12 C55 F10 103.7(4)
F11 C55 C52 113.4(4)
F12 C55 C52 113.9(4)
F10 C55 C52 112.0(4)
C57 C56 C61 113.9(4)
C57 C56 B2 124.3(4)
C61 C56 B2 121.6(4)
C58 C57 C56 123.5(4)
C58 C57 H57 118.3
C56 C57 H57 118.3
C57 C58 C59 121.0(4)
C57 C58 C62 119.7(4)
C59 C58 C62 119.3(4)
C58 C59 C60 117.7(4)
C58 C59 H59 121.2
C60 C59 H59 121.2
C61 C60 C59 121.2(4)
C61 C60 C63 119.3(4)
C59 C60 C63 119.5(4)
C60 C61 C56 122.8(4)
C60 C61 H61 118.6
C56 C61 H61 118.6
F15 C62 F13 107.5(4)
F15 C62 F14 106.4(4)
F13 C62 F14 104.6(4)
F15 C62 C58 114.1(4)
F13 C62 C58 112.4(4)
F14 C62 C58 111.4(4)
F16 C63 F17 106.6(4)
F16 C63 F18 106.2(4)
F17 C63 F18 105.3(4)
F16 C63 C60 113.5(4)
F17 C63 C60 112.7(4)
F18 C63 C60 112.0(4)
C69 C64 C65 114.2(4)
C69 C64 B2 122.4(4)
C65 C64 B2 123.0(4)
C66 C65 C64 123.0(4)
C66 C65 H65 118.5
C64 C65 H65 118.5
C67 C66 C65 119.9(4)
C67 C66 C71 118.8(5)
C65 C66 C71 121.3(4)
C66 C67 C68 120.0(4)
C66 C67 H67 120.0
C68 C67 H67 120.0
C67 C68 C69 119.1(4)
C67 C68 C70 121.9(5)
C69 C68 C70 118.9(4)
C64 C69 C68 123.7(4)
C64 C69 H69 118.2
C68 C69 H69 118.2
F19 C70 F21 106.7(5)
F19 C70 F20 104.0(4)
F21 C70 F20 106.4(4)
F19 C70 C68 113.9(4)
F21 C70 C68 113.1(4)
F20 C70 C68 112.0(4)
F22 C71 F24 106.5(4)
F22 C71 F23 105.9(4)
F24 C71 F23 105.2(4)
F22 C71 C66 113.1(5)
F24 C71 C66 114.3(4)
F23 C71 C66 111.0(4)
C75 O1 C72 101.0(7)
O1 C72 C73 106.5(7)
O1 C72 H72A 110.4
C73 C72 H72A 110.4
O1 C72 H72B 110.4
C73 C72 H72B 110.4
H72A C72 H72B 108.6
C72 C73 C74 100.7(7)
C72 C73 H73A 111.6
C74 C73 H73A 111.6
C72 C73 H73B 111.6
C74 C73 H73B 111.6
H73A C73 H73B 109.4
C75 C74 C73 98.8(8)
C75 C74 H74A 112.0
C73 C74 H74A 112.0
C75 C74 H74B 112.0
C73 C74 H74B 112.0
H74A C74 H74B 109.7
O1 C75 C74 115.9(9)
O1 C75 H75A 108.3
C74 C75 H75A 108.3
O1 C75 H75B 108.3
C74 C75 H75B 108.3
H75A C75 H75B 107.4
C79 O2 C76 102.5(7)
C77 C76 O2 106.4(7)
C77 C76 H76A 110.5
O2 C76 H76A 110.5
C77 C76 H76B 110.5
O2 C76 H76B 110.5
H76A C76 H76B 108.6
C76 C77 C78 105.0(6)
C76 C77 H77A 110.7
C78 C77 H77A 110.7
C76 C77 H77B 110.7
C78 C77 H77B 110.7
H77A C77 H77B 108.8
C79 C78 C77 102.3(6)
C79 C78 H78A 111.3
C77 C78 H78A 111.3
C79 C78 H78B 111.3
C77 C78 H78B 111.3
H78A C78 H78B 109.2
O2 C79 C78 108.4(7)
O2 C79 H79A 110.0
C78 C79 H79A 110.0
O2 C79 H79B 110.0
C78 C79 H79B 110.0
H79A C79 H79B 108.4

loop_
_geom_bond_atom_site_label_1
_geom_bond_atom_site_label_2
_geom_bond_distance
B1 N1 1.599(6)
B1 C34 1.633(7)
B1 C16 1.671(6)
B1 C25 1.683(7)
Fe1 N3 1.634(4)
Fe1 N2 1.943(4)
Fe1 P2 2.302(2)
Fe1 P1 2.387(2)
N1 C14 1.367(5)
N1 N2 1.392(4)
N2 C12 1.372(5)
N3 C1 1.456(6)
P1 C16 1.815(4)
P1 C21 1.897(5)
P1 C17 1.911(5)
P2 C25 1.811(4)
P2 C26 1.881(5)
P2 C30 1.912(5)
C1 C4 1.513(6)
C1 C2 1.521(7)
C1 C3 1.533(6)
C2 C7 1.555(8)
C2 H2A 0.9900
C2 H2B 0.9900
C3 C5 1.545(6)
C3 H3A 0.9900
C3 H3B 0.9900
C4 C9 1.550(6)
C4 H4A 0.9900
C4 H4B 0.9900
C5 C6 1.497(8)
C5 C10 1.515(7)
C5 H5 1.0000
C6 C7 1.488(9)
C6 H6A 0.9900
C6 H6B 0.9900
C7 C8 1.497(10)
C7 H7 1.0000
C8 C9 1.545(9)
C8 H8A 0.9900
C8 H8B 0.9900
C9 C10 1.524(7)
C9 H9 1.0000
C10 H10A 0.9900
C10 H10B 0.9900
C11 C12 1.482(5)
C11 H11A 0.9800
C11 H11B 0.9800
C11 H11C 0.9800
C12 C13 1.379(6)
C13 C14 1.396(6)
C13 H13 0.9500
C14 C15 1.495(6)
C15 H15A 0.9800
C15 H15B 0.9800
C15 H15C 0.9800
C16 H16A 0.9900
C16 H16B 0.9900
C17 C18 1.540(6)
C17 C19 1.540(6)
C17 C20 1.542(6)
C18 H18A 0.9800
C18 H18B 0.9800
C18 H18C 0.9800
C19 H19A 0.9800
C19 H19B 0.9800
C19 H19C 0.9800
C20 H20A 0.9800
C20 H20B 0.9800
C20 H20C 0.9800
C21 C22 1.530(6)
C21 C24 1.535(6)
C21 C23 1.562(6)
C22 H22A 0.9800
C22 H22B 0.9800
C22 H22C 0.9800
C23 H23A 0.9800
C23 H23B 0.9800
C23 H23C 0.9800
C24 H24A 0.9800
C24 H24B 0.9800
C24 H24C 0.9800
C25 H25A 0.9900
C25 H25B 0.9900
C26 C27 1.529(6)
C26 C29 1.535(6)
C26 C28 1.551(6)
C27 H27A 0.9800
C27 H27B 0.9800
C27 H27C 0.9800
C28 H28A 0.9800
C28 H28B 0.9800
C28 H28C 0.9800
C29 H29A 0.9800
C29 H29B 0.9800
C29 H29C 0.9800
C30 C33 1.533(6)
C30 C31 1.541(6)
C30 C32 1.549(6)
C31 H31A 0.9800
C31 H31B 0.9800
C31 H31C 0.9800
C32 H32A 0.9800
C32 H32B 0.9800
C32 H32C 0.9800
C33 H33A 0.9800
C33 H33B 0.9800
C33 H33C 0.9800
C34 C35 1.400(6)
C34 C39 1.405(6)
C35 C36 1.401(6)
C35 H35 0.9500
C36 C37 1.366(6)
C36 H36 0.9500
C37 C38 1.360(6)
C37 H37 0.9500
C38 C39 1.385(6)
C38 H38 0.9500
C39 H39 0.9500
B2 C48 1.629(6)
B2 C64 1.634(7)
B2 C56 1.635(6)
B2 C40 1.655(7)
C40 C45 1.380(6)
C40 C41 1.410(6)
C41 C42 1.403(6)
C41 H41 0.9500
C42 C43 1.370(6)
C42 C46 1.474(7)
C43 C44 1.381(6)
C43 H43 0.9500
C44 C45 1.412(6)
C44 C47 1.482(6)
C45 H45 0.9500
C46 F1A 1.191(18)
C46 F3B 1.261(14)
C46 F2 1.319(6)
C46 F3A 1.47(2)
C46 F1B 1.53(3)
C47 F4 1.325(5)
C47 F6 1.343(5)
C47 F5 1.350(5)
C48 C53 1.402(6)
C48 C49 1.405(5)
C49 C50 1.393(6)
C49 H49 0.9500
C50 C51 1.389(6)
C50 C54 1.507(6)
C51 C52 1.374(6)
C51 H51 0.9500
C52 C53 1.398(6)
C52 C55 1.498(6)
C53 H53 0.9500
C54 F8 1.309(5)
C54 F9 1.311(5)
C54 F7 1.319(6)
C55 F11 1.310(5)
C55 F12 1.329(5)
C55 F10 1.357(5)
C56 C57 1.406(5)
C56 C61 1.413(5)
C57 C58 1.379(5)
C57 H57 0.9500
C58 C59 1.384(6)
C58 C62 1.504(6)
C59 C60 1.384(6)
C59 H59 0.9500
C60 C61 1.383(5)
C60 C63 1.501(6)
C61 H61 0.9500
C62 F15 1.316(5)
C62 F13 1.345(5)
C62 F14 1.352(5)
C63 F16 1.334(5)
C63 F17 1.356(5)
C63 F18 1.356(5)
C64 C69 1.389(6)
C64 C65 1.410(5)
C65 C66 1.392(6)
C65 H65 0.9500
C66 C67 1.370(6)
C66 C71 1.502(6)
C67 C68 1.371(6)
C67 H67 0.9500
C68 C69 1.406(6)
C68 C70 1.489(6)
C69 H69 0.9500
C70 F19 1.322(5)
C70 F21 1.324(5)
C70 F20 1.328(5)
C71 F22 1.321(6)
C71 F24 1.331(6)
C71 F23 1.354(5)
O1 C75 1.432(7)
O1 C72 1.475(7)
C72 C73 1.483(8)
C72 H72A 0.9900
C72 H72B 0.9900
C73 C74 1.659(12)
C73 H73A 0.9900
C73 H73B 0.9900
C74 C75 1.466(9)
C74 H74A 0.9900
C74 H74B 0.9900
C75 H75A 0.9900
C75 H75B 0.9900
O2 C79 1.380(9)
O2 C76 1.408(8)
C76 C77 1.389(9)
C76 H76A 0.9900
C76 H76B 0.9900
C77 C78 1.495(7)
C77 H77A 0.9900
C77 H77B 0.9900
C78 C79 1.445(9)
C78 H78A 0.9900
C78 H78B 0.9900
C79 H79A 0.9900
C79 H79B 0.9900
